data_4516226
loop_
_publ_author_name
'Ghosh, Koushik'
'Nishii, Yuji'
'Miura, Masahiro'

_publ_section_title
;
 Rhodium-Catalyzed Annulative Coupling Using Vinylene Carbonate as an
 Oxidizing Acetylene Surrogate
;
_journal_name_full 'ACS Catalysis'
_journal_page_first 11455
_journal_paper_doi 10.1021/acscatal.9b04254
_journal_year 2019
_chemical_formula_moiety 'C16 H12 N2 O'
_chemical_formula_sum 'C16 H12 N2 O'
_chemical_formula_weight 248.28
_space_group_crystal_system orthorhombic
_space_group_IT_number 61
_space_group_name_Hall '-P 2ac 2ab'
_space_group_name_H-M_alt 'P b c a'
_atom_sites_solution_hydrogens geom
_atom_sites_solution_primary dual
_audit_creation_date 2019-09-26
_audit_creation_method
;
Olex2 1.2
(compiled 2018.05.29 svn.r3508 for OlexSys, GUI svn.r5506)
;
_cell_angle_alpha 90
_cell_angle_beta 90
_cell_angle_gamma 90
_cell_formula_units_Z 8
_cell_length_a 14.3719(6)
_cell_length_b 6.4267(3)
_cell_length_c 25.3093(11)
_cell_measurement_reflns_used 3572
_cell_measurement_temperature 123(2)
_cell_measurement_theta_max 73.6400
_cell_measurement_theta_min 4.6240
_cell_volume 2337.67(18)
_computing_cell_refinement 'CrysAlisPro 1.171.40.43a (Rigaku OD, 2019)'
_computing_data_collection 'CrysAlisPro 1.171.40.43a (Rigaku OD, 2019)'
_computing_data_reduction 'CrysAlisPro 1.171.40.43a (Rigaku OD, 2019)'
_computing_molecular_graphics 'Olex2 (Dolomanov et al., 2009)'
_computing_publication_material 'Olex2 (Dolomanov et al., 2009)'
_computing_structure_refinement 'ShelXL (Sheldrick, 2015)'
_computing_structure_solution 'ShelXT (Sheldrick, 2015)'
_diffrn_ambient_temperature 123(2)
_diffrn_detector 'CCD plate'
_diffrn_detector_area_resol_mean 10.0000
_diffrn_detector_type HyPix
_diffrn_measured_fraction_theta_full 0.999
_diffrn_measured_fraction_theta_max 0.986
_diffrn_measurement_details
;
List of Runs (angles in degrees, time in seconds):

  # Type    Start    End  Width  t~exp~   \w     \q     \k     \f   Frames
--------------------------------------------------------------------------
  1  \w    -21.00   5.00   0.50    0.05    --  -42.80  24.00  21.00   52
  2  \w    -70.00 -45.00   0.50    0.22    -- -106.00 125.00   0.00   50
  3  \w    -80.00 -32.00   0.50    0.22    -- -106.00  77.00  30.00   96
  4  \w    -99.00 -44.00   0.50    0.22    -- -106.00 114.00-136.00  110
  5  \w   -114.00 -78.00   0.50    0.22    -- -106.00 125.00   0.00   72
  6  \w   -108.00 -54.00   0.50    0.22    -- -106.00 125.00  30.00  108
  7  \w   -134.00 -92.00   0.50    0.22    -- -106.00  77.00  30.00   84
  8  \w   -166.00 -91.00   0.50    0.22    -- -106.00 -37.00 150.00  150
  9  \w   -119.00 -93.00   0.50    0.22    -- -106.00-104.00  35.00   52
 10  \w   -102.00 -70.00   0.50    0.22    -- -106.00-125.00 -30.00   64
 11  \w   -117.00 -43.00   0.50    0.05    --  -42.80-171.00  -8.00  148
 12  \w   -105.00 -80.00   0.50    0.22    -- -106.00 -24.00-142.00   50
 13  \w   -169.00-139.00   0.50    0.22    -- -106.00-125.00 -30.00   60
 14  \w   -173.00-127.00   0.50    0.22    -- -106.00 -24.00-142.00   92
 15  \w     73.00 117.00   0.50    0.05    --   42.80 125.00  60.00   88
 16  \w    110.00 152.00   0.50    0.22    --   76.50 104.00 135.00   84
 17  \w     72.00 117.00   0.50    0.05    --   42.80 125.00  90.00   90
;
_diffrn_measurement_device 'four-circle diffractometer'
_diffrn_measurement_device_type 'XtaLAB Synergy, Single source at offset/far, HyPix'
_diffrn_measurement_method '\w scans'
_diffrn_orient_matrix_type 'CrysAlisPro convention (1999,Acta A55,543-557)'
_diffrn_orient_matrix_UB_11 -0.0163073000
_diffrn_orient_matrix_UB_12 -0.0180772000
_diffrn_orient_matrix_UB_13 0.0599951000
_diffrn_orient_matrix_UB_21 0.0291011000
_diffrn_orient_matrix_UB_22 -0.2306298000
_diffrn_orient_matrix_UB_23 -0.0018724000
_diffrn_orient_matrix_UB_31 0.1018496000
_diffrn_orient_matrix_UB_32 0.0630197000
_diffrn_orient_matrix_UB_33 0.0100894000
_diffrn_radiation_monochromator mirror
_diffrn_radiation_probe x-ray
_diffrn_radiation_type CuK\a
_diffrn_radiation_wavelength 1.54184
_diffrn_reflns_av_R_equivalents 0.0522
_diffrn_reflns_av_unetI/netI 0.0485
_diffrn_reflns_Laue_measured_fraction_full 0.999
_diffrn_reflns_Laue_measured_fraction_max 0.986
_diffrn_reflns_limit_h_max 17
_diffrn_reflns_limit_h_min -12
_diffrn_reflns_limit_k_max 8
_diffrn_reflns_limit_k_min -8
_diffrn_reflns_limit_l_max 30
_diffrn_reflns_limit_l_min -31
_diffrn_reflns_number 9683
_diffrn_reflns_point_group_measured_fraction_full 0.999
_diffrn_reflns_point_group_measured_fraction_max 0.986
_diffrn_reflns_theta_full 67.684
_diffrn_reflns_theta_max 74.208
_diffrn_reflns_theta_min 3.493
_diffrn_source 'micro-focus sealed X-ray tube'
_diffrn_source_type 'PhotonJet (Cu) X-ray Source'
_exptl_absorpt_coefficient_mu 0.717
_exptl_absorpt_correction_T_max 1.00000
_exptl_absorpt_correction_T_min 0.55461
_exptl_absorpt_correction_type multi-scan
_exptl_absorpt_process_details
;
CrysAlisPro 1.171.40.43a (Rigaku Oxford Diffraction, 2019)
Empirical absorption correction using spherical harmonics,
 implemented in SCALE3 ABSPACK scaling algorithm.
;
_exptl_crystal_colour colourless
_exptl_crystal_colour_primary colourless
_exptl_crystal_density_diffrn 1.411
_exptl_crystal_description plate
_exptl_crystal_F_000 1040
_exptl_crystal_size_max 0.345
_exptl_crystal_size_mid 0.11
_exptl_crystal_size_min 0.057
_refine_diff_density_max 0.176
_refine_diff_density_min -0.276
_refine_diff_density_rms 0.066
_refine_ls_extinction_method none
_refine_ls_goodness_of_fit_ref 1.057
_refine_ls_hydrogen_treatment constr
_refine_ls_matrix_type full
_refine_ls_number_parameters 173
_refine_ls_number_reflns 2337
_refine_ls_number_restraints 0
_refine_ls_restrained_S_all 1.057
_refine_ls_R_factor_all 0.0499
_refine_ls_R_factor_gt 0.0450
_refine_ls_shift/su_max 0.001
_refine_ls_shift/su_mean 0.000
_refine_ls_structure_factor_coef Fsqd
_refine_ls_weighting_details 'w=1/[\s^2^(Fo^2^)+(0.0676P)^2^+0.5234P] where P=(Fo^2^+2Fc^2^)/3'
_refine_ls_weighting_scheme calc
_refine_ls_wR_factor_gt 0.1154
_refine_ls_wR_factor_ref 0.1206
_reflns_Friedel_coverage 0.000
_reflns_number_gt 2059
_reflns_number_total 2337
_reflns_threshold_expression 'I > 2\s(I)'
_cod_data_source_file cs9b04254_si_002.cif
_cod_data_source_block KG_190816
_cod_database_code 4516226
_shelx_shelxl_version_number 2017/1
_chemical_oxdiff_formula 'C16 O N2 H12'
_shelx_space_group_comment
;
The symmetry employed for this shelxl refinement is uniquely defined
by the following loop, which should always be used as a source of
symmetry information in preference to the above space-group names.
They are only intended as comments.
;
_shelx_estimated_absorpt_t_max 0.960
_shelx_estimated_absorpt_t_min 0.790
_reflns_odcompleteness_completeness 99.59
_reflns_odcompleteness_iscentric 1
_reflns_odcompleteness_theta 71.98
_olex2_refinement_description
;
1. Fixed Uiso
 At 1.2 times of:
  All C(H) groups
 At 1.5 times of:
  All C(H,H,H) groups
2.a Aromatic/amide H refined with riding coordinates:
 C8(H8), C2(H2), C7(H7), C5(H5), C3(H3), C15(H15), C12(H12), C13(H13), C14(H14)
2.b Idealised Me refined as rotating group:
 C19(H19A,H19B,H19C)
;
_olex2_submission_special_instructions 'No special instructions were received'
_oxdiff_exptl_absorpt_empirical_details
;
Empirical correction (ABSPACK) includes:
- Absorption correction using spherical harmonics
- Frame scaling
;
_oxdiff_exptl_absorpt_empirical_full_max 1.279
_oxdiff_exptl_absorpt_empirical_full_min 0.541

loop_
_space_group_symop_operation_xyz
'x, y, z'
'-x+1/2, -y, z+1/2'
'-x, y+1/2, -z+1/2'
'x+1/2, -y+1/2, -z'
'-x, -y, -z'
'x-1/2, y, -z-1/2'
'x, -y-1/2, z-1/2'
'-x-1/2, y-1/2, z'

loop_
_atom_site_label
_atom_site_type_symbol
_atom_site_fract_x
_atom_site_fract_y
_atom_site_fract_z
_atom_site_U_iso_or_equiv
_atom_site_adp_type
_atom_site_occupancy
_atom_site_site_symmetry_order
_atom_site_calc_flag
_atom_site_refinement_flags_posn
O18 O 0.37299(7) 0.58700(16) 0.63325(4) 0.0281(3) Uani 1 1 d .
N1 N 0.36528(7) 0.43130(18) 0.38484(4) 0.0225(3) Uani 1 1 d .
N17 N 0.43608(8) 0.12807(17) 0.40610(4) 0.0240(3) Uani 1 1 d .
C9 C 0.39443(8) 0.3771(2) 0.47825(5) 0.0215(3) Uani 1 1 d .
C4 C 0.35525(8) 0.57585(19) 0.48756(5) 0.0215(3) Uani 1 1 d .
C8 C 0.42444(9) 0.2571(2) 0.52142(5) 0.0237(3) Uani 1 1 d .
H8 H 0.449992 0.126086 0.515662 0.028 Uiso 1 1 calc R
C10 C 0.40161(8) 0.3047(2) 0.42447(5) 0.0216(3) Uani 1 1 d .
C2 C 0.32904(9) 0.6280(2) 0.39396(5) 0.0243(3) Uani 1 1 d .
H2 H 0.308065 0.709034 0.365936 0.029 Uiso 1 1 calc R
C16 C 0.42026(9) 0.1365(2) 0.35210(5) 0.0240(3) Uani 1 1 d .
C7 C 0.41633(9) 0.3318(2) 0.57205(5) 0.0241(3) Uani 1 1 d .
H7 H 0.436554 0.251263 0.600328 0.029 Uiso 1 1 calc R
C5 C 0.34645(9) 0.6501(2) 0.53961(5) 0.0234(3) Uani 1 1 d .
H5 H 0.319842 0.779667 0.545918 0.028 Uiso 1 1 calc R
C6 C 0.37755(8) 0.5298(2) 0.58141(5) 0.0234(3) Uani 1 1 d .
C11 C 0.37581(9) 0.3230(2) 0.33774(5) 0.0245(3) Uani 1 1 d .
C3 C 0.32454(9) 0.7003(2) 0.44364(5) 0.0241(3) Uani 1 1 d .
H3 H 0.301169 0.833032 0.449789 0.029 Uiso 1 1 calc R
C15 C 0.44189(9) -0.0086(2) 0.31250(6) 0.0292(3) Uani 1 1 d .
H15 H 0.472094 -0.132494 0.320643 0.035 Uiso 1 1 calc R
C12 C 0.34872(10) 0.3701(2) 0.28625(5) 0.0295(3) Uani 1 1 d .
H12 H 0.318045 0.493226 0.277931 0.035 Uiso 1 1 calc R
C13 C 0.37022(9) 0.2224(3) 0.24803(5) 0.0317(3) Uani 1 1 d .
H13 H 0.353243 0.246428 0.213105 0.038 Uiso 1 1 calc R
C14 C 0.41705(10) 0.0377(2) 0.26108(6) 0.0316(3) Uani 1 1 d .
H14 H 0.431761 -0.056116 0.234381 0.038 Uiso 1 1 calc R
C19 C 0.33441(11) 0.7878(2) 0.64438(6) 0.0327(3) Uani 1 1 d .
H19A H 0.370670 0.892885 0.626972 0.049 Uiso 1 1 calc GR
H19B H 0.335257 0.811732 0.681814 0.049 Uiso 1 1 calc GR
H19C H 0.271440 0.793387 0.631796 0.049 Uiso 1 1 calc GR

loop_
_atom_site_aniso_label
_atom_site_aniso_U_11
_atom_site_aniso_U_22
_atom_site_aniso_U_33
_atom_site_aniso_U_23
_atom_site_aniso_U_13
_atom_site_aniso_U_12
O18 0.0323(5) 0.0270(5) 0.0249(5) -0.0021(4) 0.0002(4) 0.0025(4)
N1 0.0209(5) 0.0232(6) 0.0234(5) 0.0025(4) 0.0001(4) 0.0004(4)
N17 0.0250(5) 0.0221(5) 0.0250(5) -0.0014(4) 0.0002(4) 0.0007(4)
C9 0.0183(5) 0.0210(6) 0.0251(6) 0.0019(5) 0.0002(5) -0.0012(5)
C4 0.0183(5) 0.0200(6) 0.0263(6) 0.0021(5) -0.0001(5) -0.0018(5)
C8 0.0221(6) 0.0201(6) 0.0290(7) 0.0026(5) 0.0007(5) 0.0009(5)
C10 0.0185(6) 0.0211(6) 0.0253(6) 0.0037(5) -0.0004(5) -0.0011(5)
C2 0.0210(6) 0.0232(6) 0.0287(7) 0.0062(5) -0.0002(5) 0.0015(5)
C16 0.0206(6) 0.0254(6) 0.0259(7) 0.0005(5) 0.0009(5) -0.0022(5)
C7 0.0235(6) 0.0229(6) 0.0258(6) 0.0049(5) -0.0018(5) -0.0001(5)
C5 0.0213(6) 0.0199(6) 0.0289(7) 0.0013(5) 0.0008(5) 0.0013(5)
C6 0.0206(6) 0.0253(6) 0.0241(6) -0.0004(5) 0.0012(5) -0.0031(5)
C11 0.0217(6) 0.0274(7) 0.0244(6) 0.0002(5) 0.0016(5) -0.0030(5)
C3 0.0211(6) 0.0205(6) 0.0307(7) 0.0038(5) 0.0008(5) 0.0013(5)
C15 0.0257(6) 0.0306(7) 0.0312(7) -0.0050(6) 0.0010(5) -0.0008(5)
C12 0.0265(7) 0.0350(7) 0.0269(7) 0.0048(6) -0.0005(5) -0.0025(6)
C13 0.0283(7) 0.0437(9) 0.0233(6) 0.0020(6) -0.0009(5) -0.0055(6)
C14 0.0283(7) 0.0389(8) 0.0275(7) -0.0064(6) 0.0022(5) -0.0054(6)
C19 0.0366(8) 0.0320(8) 0.0296(7) -0.0062(6) 0.0001(6) 0.0073(6)

loop_
_atom_type_symbol
_atom_type_description
_atom_type_scat_dispersion_real
_atom_type_scat_dispersion_imag
_atom_type_scat_source
C C 0.0181 0.0091 'International Tables Vol C Tables 4.2.6.8 and 6.1.1.4'
H H 0.0000 0.0000 'International Tables Vol C Tables 4.2.6.8 and 6.1.1.4'
N N 0.0311 0.0180 'International Tables Vol C Tables 4.2.6.8 and 6.1.1.4'
O O 0.0492 0.0322 'International Tables Vol C Tables 4.2.6.8 and 6.1.1.4'

loop_
_exptl_crystal_face_index_h
_exptl_crystal_face_index_k
_exptl_crystal_face_index_l
_exptl_crystal_face_perp_dist
9 -1 3 0.0440
-1 -4 -1 0.1892
-9 0 -3 0.0517
4 4 2 0.1198
1 0 -16 0.0371
-8 -1 -7 0.0880
-1 0 16 0.0185
8 -2 3 0.0645
0 0 -16 0.0341
-9 -1 5 0.0787
7 1 -11 0.0515
4 0 -14 0.0351
-6 0 12 0.0360

loop_
_geom_angle_atom_site_label_1
_geom_angle_atom_site_label_2
_geom_angle_atom_site_label_3
_geom_angle
C6 O18 C19 116.78(11)
C2 N1 C10 123.60(11)
C2 N1 C11 129.85(11)
C11 N1 C10 106.53(11)
C10 N17 C16 104.55(11)
C4 C9 C10 118.46(11)
C8 C9 C4 119.21(12)
C8 C9 C10 122.33(12)
C9 C4 C3 119.67(12)
C5 C4 C9 119.85(12)
C5 C4 C3 120.48(12)
C9 C8 H8 119.8
C7 C8 C9 120.49(12)
C7 C8 H8 119.8
N1 C10 C9 117.68(11)
N17 C10 N1 112.85(11)
N17 C10 C9 129.44(12)
N1 C2 H2 120.3
C3 C2 N1 119.30(12)
C3 C2 H2 120.3
N17 C16 C11 111.28(12)
N17 C16 C15 129.89(13)
C15 C16 C11 118.84(13)
C8 C7 H7 119.8
C8 C7 C6 120.41(12)
C6 C7 H7 119.8
C4 C5 H5 120.1
C6 C5 C4 119.79(12)
C6 C5 H5 120.1
O18 C6 C7 115.10(12)
O18 C6 C5 124.66(12)
C5 C6 C7 120.24(12)
N1 C11 C16 104.77(11)
N1 C11 C12 131.56(13)
C12 C11 C16 123.64(13)
C4 C3 H3 119.4
C2 C3 C4 121.12(12)
C2 C3 H3 119.4
C16 C15 H15 120.9
C14 C15 C16 118.17(14)
C14 C15 H15 120.9
C11 C12 H12 121.9
C13 C12 C11 116.12(14)
C13 C12 H12 121.9
C12 C13 H13 119.3
C12 C13 C14 121.35(13)
C14 C13 H13 119.3
C15 C14 C13 121.83(14)
C15 C14 H14 119.1
C13 C14 H14 119.1
O18 C19 H19A 109.5
O18 C19 H19B 109.5
O18 C19 H19C 109.5
H19A C19 H19B 109.5
H19A C19 H19C 109.5
H19B C19 H19C 109.5

loop_
_geom_bond_atom_site_label_1
_geom_bond_atom_site_label_2
_geom_bond_distance
O18 C6 1.3643(16)
O18 C19 1.4326(17)
N1 C10 1.3929(16)
N1 C2 1.3867(17)
N1 C11 1.3887(17)
N17 C10 1.3233(17)
N17 C16 1.3865(17)
C9 C4 1.4156(17)
C9 C8 1.4052(18)
C9 C10 1.4421(18)
C4 C5 1.4067(18)
C4 C3 1.4386(18)
C8 H8 0.9300
C8 C7 1.3733(19)
C2 H2 0.9300
C2 C3 1.3421(19)
C16 C11 1.4056(19)
C16 C15 1.4041(19)
C7 H7 0.9300
C7 C6 1.4089(19)
C5 H5 0.9300
C5 C6 1.3847(19)
C11 C12 1.3935(19)
C3 H3 0.9300
C15 H15 0.9300
C15 C14 1.382(2)
C12 H12 0.9300
C12 C13 1.390(2)
C13 H13 0.9300
C13 C14 1.404(2)
C14 H14 0.9300
C19 H19A 0.9600
C19 H19B 0.9600
C19 H19C 0.9600

loop_
_exptl_oxdiff_crystal_face_indexfrac_h
_exptl_oxdiff_crystal_face_indexfrac_k
_exptl_oxdiff_crystal_face_indexfrac_l
_exptl_oxdiff_crystal_face_x
_exptl_oxdiff_crystal_face_y
_exptl_oxdiff_crystal_face_z
9.1411 -0.5444 2.5126 0.0115 0.3869 0.9221
-0.7753 -4.1479 -1.0609 0.0240 0.9360 -0.3511
-9.2101 -0.0149 -2.6454 -0.0083 -0.2596 -0.9657
3.7682 3.7872 1.8467 -0.0191 -0.7672 0.6411
0.9556 0.1402 -16.3317 -0.9979 0.0261 -0.0586
-8.2423 -1.0093 -6.6105 -0.2439 0.0053 -0.9698
-1.4009 -0.1951 16.2221 0.9996 -0.0262 0.0087
8.3804 -1.6535 3.1292 0.0810 0.6194 0.7809
-0.3951 -0.0286 -16.4150 -0.9779 0.0258 -0.2077
-8.6153 -1.0793 4.6435 0.4386 -0.0105 -0.8986
6.6481 0.8422 -11.0269 -0.7852 0.0199 0.6189
4.3788 0.1302 -14.4921 -0.9432 0.1245 0.3080
-6.3967 -0.4313 11.8285 0.8218 -0.1088 -0.5593
